data_4071214
loop_
_publ_author_name
'Zirngast, Michaela'
'Marschner, Christoph'
'Baumgartner, Judith'

_publ_section_title
;
 Group 4 Metallocene Complexes of Tris(trimethylsilyl)silylacetylene and
 Related Alkynes
;
_journal_issue 11
_journal_name_full Organometallics
_journal_page_first 2570
_journal_paper_doi 10.1021/om800038h
_journal_volume 27
_journal_year 2008
_chemical_formula_sum 'C23 H43 Hf P Si3'
_chemical_formula_weight 613.30
_chemical_name_systematic
; 
 ? 
;
_space_group_IT_number 14
_symmetry_cell_setting monoclinic
_symmetry_space_group_name_Hall '-P 2ybc'
_symmetry_space_group_name_H-M 'P 1 21/c 1'
_atom_sites_solution_hydrogens geom
_atom_sites_solution_primary direct
_atom_sites_solution_secondary difmap
_audit_creation_method SHELXL-97
_cell_angle_alpha 90.00
_cell_angle_beta 99.06(3)
_cell_angle_gamma 90.00
_cell_formula_units_Z 4
_cell_length_a 18.106(4)
_cell_length_b 10.445(2)
_cell_length_c 15.257(3)
_cell_measurement_reflns_used 6036
_cell_measurement_temperature 100(2)
_cell_measurement_theta_max 26
_cell_measurement_theta_min 2
_cell_volume 2849.4(10)
_computing_cell_refinement 'Bruker XSCANS'
_computing_data_collection 'Bruker XSCANS'
_computing_data_reduction 'Bruker SHELXTL'
_computing_molecular_graphics 'Bruker SHELXTL'
_computing_publication_material 'Bruker SHELXTL'
_computing_structure_refinement 'SHELXL-97 (Sheldrick, 1997)'
_computing_structure_solution 'SHELXS-97 (Sheldrick, 1990)'
_diffrn_ambient_temperature 100(2)
_diffrn_measured_fraction_theta_full 0.999
_diffrn_measured_fraction_theta_max 0.999
_diffrn_measurement_device_type 'SMART APEX'
_diffrn_measurement_method '\w scans'
_diffrn_radiation_monochromator graphite
_diffrn_radiation_source 'fine-focus sealed tube'
_diffrn_radiation_type MoK\a
_diffrn_radiation_wavelength 0.71073
_diffrn_reflns_av_R_equivalents 0.0634
_diffrn_reflns_av_sigmaI/netI 0.0520
_diffrn_reflns_limit_h_max 21
_diffrn_reflns_limit_h_min -21
_diffrn_reflns_limit_k_max 12
_diffrn_reflns_limit_k_min -12
_diffrn_reflns_limit_l_max 18
_diffrn_reflns_limit_l_min -18
_diffrn_reflns_number 19751
_diffrn_reflns_theta_full 25.00
_diffrn_reflns_theta_max 25.00
_diffrn_reflns_theta_min 1.14
_exptl_absorpt_coefficient_mu 3.851
_exptl_absorpt_correction_T_max 0.4846
_exptl_absorpt_correction_T_min 0.3543
_exptl_absorpt_correction_type multi-scan
_exptl_absorpt_process_details XPREP
_exptl_crystal_colour yellow
_exptl_crystal_density_diffrn 1.430
_exptl_crystal_density_method 'not measured'
_exptl_crystal_description plates
_exptl_crystal_F_000 1240
_exptl_crystal_size_max 0.34
_exptl_crystal_size_mid 0.28
_exptl_crystal_size_min 0.22
_refine_diff_density_max 1.712
_refine_diff_density_min -4.052
_refine_diff_density_rms 0.179
_refine_ls_extinction_method none
_refine_ls_goodness_of_fit_ref 1.262
_refine_ls_hydrogen_treatment constr
_refine_ls_matrix_type full
_refine_ls_number_parameters 264
_refine_ls_number_reflns 5009
_refine_ls_number_restraints 0
_refine_ls_restrained_S_all 1.262
_refine_ls_R_factor_all 0.0718
_refine_ls_R_factor_gt 0.0617
_refine_ls_shift/su_max 0.000
_refine_ls_shift/su_mean 0.000
_refine_ls_structure_factor_coef Fsqd
_refine_ls_weighting_details 'calc w=1/[\s^2^(Fo^2^)+(0.0233P)^2^+27.2196P] where P=(Fo^2^+2Fc^2^)/3'
_refine_ls_weighting_scheme calc
_refine_ls_wR_factor_gt 0.1108
_refine_ls_wR_factor_ref 0.1140
_reflns_number_gt 4514
_reflns_number_total 5009
_reflns_threshold_expression >2sigma(I)
_cod_data_source_file om800038h-file001.cif
_cod_data_source_block 13_525j
_cod_original_sg_symbol_H-M P2(1)/c
_cod_database_code 4071214

loop_
_symmetry_equiv_pos_as_xyz
'x, y, z'
'-x, y+1/2, -z+1/2'
'-x, -y, -z'
'x, -y-1/2, z-1/2'

loop_
_atom_site_label
_atom_site_type_symbol
_atom_site_fract_x
_atom_site_fract_y
_atom_site_fract_z
_atom_site_U_iso_or_equiv
_atom_site_adp_type
_atom_site_occupancy
_atom_site_symmetry_multiplicity
_atom_site_calc_flag
_atom_site_refinement_flags
Hf1 Hf 0.243560(19) 1.08296(3) 0.10034(2) 0.01578(12) Uani 1 1 d .
P1 P 0.12917(12) 1.1084(2) 0.18792(16) 0.0208(5) Uani 1 1 d .
Si1 Si 0.34207(14) 0.7976(2) 0.01731(16) 0.0203(5) Uani 1 1 d .
Si2 Si 0.43515(14) 0.6925(3) 0.11826(19) 0.0260(6) Uani 1 1 d .
Si3 Si 0.16130(14) 0.7204(2) 0.12235(19) 0.0269(6) Uani 1 1 d .
C1 C 0.3741(5) 1.0608(9) 0.1794(6) 0.023(2) Uani 1 1 d .
H1 H 0.4039 0.9939 0.1611 0.028 Uiso 1 1 calc R
C2 C 0.3283(5) 1.0534(9) 0.2449(6) 0.027(2) Uani 1 1 d .
H2 H 0.3207 0.9797 0.2789 0.032 Uiso 1 1 calc R
C3 C 0.2958(5) 1.1731(10) 0.2515(7) 0.034(3) Uani 1 1 d .
H3 H 0.2632 1.1950 0.2922 0.041 Uiso 1 1 calc R
C4 C 0.3186(5) 1.2564(10) 0.1889(7) 0.031(2) Uani 1 1 d .
H4 H 0.3037 1.3429 0.1782 0.037 Uiso 1 1 calc R
C5 C 0.3678(5) 1.1861(9) 0.1456(6) 0.024(2) Uani 1 1 d .
H5 H 0.3931 1.2182 0.1001 0.028 Uiso 1 1 calc R
C6 C 0.1475(5) 1.1008(10) -0.0377(6) 0.032(2) Uani 1 1 d .
H6 H 0.1055 1.0451 -0.0426 0.038 Uiso 1 1 calc R
C7 C 0.1516(6) 1.2224(10) -0.0003(7) 0.036(3) Uani 1 1 d .
H7 H 0.1129 1.2642 0.0242 0.043 Uiso 1 1 calc R
C8 C 0.2221(6) 1.2724(9) -0.0049(6) 0.034(2) Uani 1 1 d .
H8 H 0.2401 1.3542 0.0156 0.041 Uiso 1 1 calc R
C9 C 0.2622(6) 1.1793(10) -0.0455(6) 0.031(2) Uani 1 1 d .
H9 H 0.3123 1.1871 -0.0563 0.038 Uiso 1 1 calc R
C10 C 0.2154(5) 1.0738(10) -0.0671(5) 0.028(2) Uani 1 1 d .
H10 H 0.2274 0.9979 -0.0963 0.033 Uiso 1 1 calc R
C11 C 0.0400(5) 1.0486(10) 0.1299(6) 0.029(2) Uani 1 1 d .
H11A H 0.0459 0.9595 0.1120 0.044 Uiso 1 1 calc R
H11B H 0.0239 1.1011 0.0771 0.044 Uiso 1 1 calc R
H11C H 0.0024 1.0530 0.1694 0.044 Uiso 1 1 calc R
C12 C 0.1018(5) 1.2682(9) 0.2196(7) 0.032(2) Uani 1 1 d .
H12A H 0.0606 1.2611 0.2540 0.048 Uiso 1 1 calc R
H12B H 0.0855 1.3191 0.1661 0.048 Uiso 1 1 calc R
H12C H 0.1445 1.3101 0.2557 0.048 Uiso 1 1 calc R
C13 C 0.1366(6) 1.0269(10) 0.2943(6) 0.034(2) Uani 1 1 d .
H13A H 0.0873 1.0240 0.3131 0.050 Uiso 1 1 calc R
H13B H 0.1717 1.0732 0.3386 0.050 Uiso 1 1 calc R
H13C H 0.1548 0.9394 0.2884 0.050 Uiso 1 1 calc R
C14 C 0.2114(5) 0.8728(8) 0.1099(6) 0.0193(19) Uani 1 1 d .
C15 C 0.2709(5) 0.8835(9) 0.0692(6) 0.022(2) Uani 1 1 d .
C16 C 0.3940(5) 0.9179(10) -0.0429(6) 0.032(2) Uani 1 1 d .
H16A H 0.3599 0.9534 -0.0933 0.048 Uiso 1 1 calc R
H16B H 0.4359 0.8754 -0.0645 0.048 Uiso 1 1 calc R
H16C H 0.4130 0.9871 -0.0021 0.048 Uiso 1 1 calc R
C17 C 0.2992(6) 0.6806(11) -0.0700(7) 0.043(3) Uani 1 1 d .
H17A H 0.2703 0.6166 -0.0429 0.064 Uiso 1 1 calc R
H17B H 0.3389 0.6379 -0.0958 0.064 Uiso 1 1 calc R
H17C H 0.2661 0.7265 -0.1166 0.064 Uiso 1 1 calc R
C18 C 0.5285(5) 0.7557(11) 0.1009(7) 0.039(3) Uani 1 1 d .
H18A H 0.5316 0.8472 0.1152 0.059 Uiso 1 1 calc R
H18B H 0.5348 0.7432 0.0389 0.059 Uiso 1 1 calc R
H18C H 0.5681 0.7098 0.1397 0.059 Uiso 1 1 calc R
C19 C 0.4335(7) 0.5172(10) 0.0937(9) 0.054(4) Uani 1 1 d .
H19A H 0.4781 0.4766 0.1270 0.081 Uiso 1 1 calc R
H19B H 0.4330 0.5041 0.0300 0.081 Uiso 1 1 calc R
H19C H 0.3886 0.4788 0.1111 0.081 Uiso 1 1 calc R
C20 C 0.4259(6) 0.7168(11) 0.2369(7) 0.043(3) Uani 1 1 d .
H20A H 0.4605 0.6595 0.2742 0.064 Uiso 1 1 calc R
H20B H 0.3745 0.6977 0.2454 0.064 Uiso 1 1 calc R
H20C H 0.4379 0.8059 0.2537 0.064 Uiso 1 1 calc R
C21 C 0.2262(6) 0.5828(10) 0.1481(8) 0.040(3) Uani 1 1 d .
H21A H 0.2621 0.5817 0.1062 0.060 Uiso 1 1 calc R
H21B H 0.1975 0.5028 0.1428 0.060 Uiso 1 1 calc R
H21C H 0.2531 0.5912 0.2087 0.060 Uiso 1 1 calc R
C22 C 0.0980(7) 0.6871(12) 0.0148(9) 0.060(4) Uani 1 1 d .
H22A H 0.0558 0.7470 0.0079 0.090 Uiso 1 1 calc R
H22B H 0.0792 0.5992 0.0151 0.090 Uiso 1 1 calc R
H22C H 0.1260 0.6979 -0.0347 0.090 Uiso 1 1 calc R
C23 C 0.1008(7) 0.7132(11) 0.2111(9) 0.060(4) Uani 1 1 d .
H23A H 0.1308 0.7337 0.2686 0.090 Uiso 1 1 calc R
H23B H 0.0800 0.6268 0.2133 0.090 Uiso 1 1 calc R
H23C H 0.0599 0.7752 0.1979 0.090 Uiso 1 1 calc R

loop_
_atom_site_aniso_label
_atom_site_aniso_U_11
_atom_site_aniso_U_22
_atom_site_aniso_U_33
_atom_site_aniso_U_23
_atom_site_aniso_U_13
_atom_site_aniso_U_12
Hf1 0.01676(18) 0.01619(19) 0.01424(18) 0.00122(17) 0.00198(12) -0.00021(16)
P1 0.0191(11) 0.0204(13) 0.0229(12) -0.0023(10) 0.0032(9) 0.0013(9)
Si1 0.0220(12) 0.0199(13) 0.0200(13) -0.0037(11) 0.0069(10) -0.0016(10)
Si2 0.0238(13) 0.0204(14) 0.0362(16) 0.0074(12) 0.0121(11) 0.0028(11)
Si3 0.0216(13) 0.0193(14) 0.0414(16) 0.0005(12) 0.0095(12) -0.0035(11)
C1 0.025(5) 0.021(5) 0.021(5) -0.010(4) -0.005(4) -0.005(4)
C2 0.030(5) 0.029(6) 0.018(5) 0.010(4) -0.006(4) -0.013(4)
C3 0.026(5) 0.048(7) 0.028(6) -0.026(5) 0.002(4) -0.006(5)
C4 0.023(5) 0.026(5) 0.041(6) -0.003(5) -0.004(4) -0.001(4)
C5 0.022(5) 0.022(5) 0.026(5) 0.001(4) 0.000(4) -0.009(4)
C6 0.026(5) 0.043(7) 0.023(5) 0.012(5) -0.006(4) 0.005(5)
C7 0.037(6) 0.033(6) 0.034(6) 0.011(5) 0.001(5) 0.015(5)
C8 0.052(7) 0.020(5) 0.030(6) 0.011(4) 0.000(5) 0.000(5)
C9 0.031(5) 0.040(6) 0.023(5) 0.012(5) 0.004(4) 0.002(5)
C10 0.034(5) 0.039(6) 0.008(4) 0.005(4) -0.004(4) 0.007(5)
C11 0.019(5) 0.039(6) 0.030(5) -0.003(4) 0.001(4) 0.000(4)
C12 0.036(6) 0.030(6) 0.034(6) -0.011(5) 0.016(5) 0.005(5)
C13 0.040(6) 0.041(6) 0.022(5) 0.001(5) 0.010(4) -0.008(5)
C14 0.020(4) 0.020(5) 0.017(4) 0.007(4) 0.001(4) -0.003(4)
C15 0.020(5) 0.027(5) 0.019(5) 0.000(4) 0.004(4) -0.003(4)
C16 0.036(5) 0.034(6) 0.026(5) 0.001(5) 0.007(4) 0.004(5)
C17 0.045(7) 0.048(7) 0.037(6) -0.025(6) 0.007(5) -0.002(5)
C18 0.029(5) 0.045(7) 0.044(6) 0.015(6) 0.007(5) 0.004(5)
C19 0.056(8) 0.023(6) 0.091(10) 0.019(6) 0.038(7) 0.005(5)
C20 0.035(6) 0.052(8) 0.042(7) 0.023(6) 0.006(5) 0.015(5)
C21 0.036(6) 0.020(5) 0.068(8) 0.008(6) 0.017(5) -0.001(5)
C22 0.058(8) 0.036(7) 0.077(10) -0.003(7) -0.016(7) -0.023(6)
C23 0.067(8) 0.034(7) 0.097(11) -0.003(7) 0.070(8) -0.009(6)

loop_
_atom_type_symbol
_atom_type_description
_atom_type_scat_dispersion_real
_atom_type_scat_dispersion_imag
_atom_type_scat_source
C C 0.0033 0.0016 'International Tables Vol C Tables 4.2.6.8 and 6.1.1.4'
H H 0.0000 0.0000 'International Tables Vol C Tables 4.2.6.8 and 6.1.1.4'
Si Si 0.0817 0.0704 'International Tables Vol C Tables 4.2.6.8 and 6.1.1.4'
P P 0.1023 0.0942 'International Tables Vol C Tables 4.2.6.8 and 6.1.1.4'
Hf Hf -0.5830 6.1852 'International Tables Vol C Tables 4.2.6.8 and 6.1.1.4'

loop_
_geom_angle_atom_site_label_1
_geom_angle_atom_site_label_2
_geom_angle_atom_site_label_3
_geom_angle
C15 Hf1 C14 34.4(3)
C15 Hf1 C1 77.8(3)
C14 Hf1 C1 96.4(3)
C15 Hf1 C5 104.1(3)
C14 Hf1 C5 128.8(3)
C1 Hf1 C5 32.8(3)
C15 Hf1 C2 86.9(3)
C14 Hf1 C2 87.3(3)
C1 Hf1 C2 32.5(3)
C5 Hf1 C2 53.6(3)
C15 Hf1 C9 96.9(3)
C14 Hf1 C9 120.9(3)
C1 Hf1 C9 102.5(3)
C5 Hf1 C9 80.3(3)
C2 Hf1 C9 133.0(3)
C15 Hf1 C6 92.2(3)
C14 Hf1 C6 88.6(3)
C1 Hf1 C6 152.9(3)
C5 Hf1 C6 132.4(3)
C2 Hf1 C6 173.8(3)
C9 Hf1 C6 53.2(3)
C15 Hf1 C4 132.2(3)
C14 Hf1 C4 141.0(3)
C1 Hf1 C4 54.4(3)
C5 Hf1 C4 32.3(3)
C2 Hf1 C4 54.0(3)
C9 Hf1 C4 92.9(3)
C6 Hf1 C4 129.6(3)
C15 Hf1 C10 76.3(3)
C14 Hf1 C10 90.9(3)
C1 Hf1 C10 120.7(3)
C5 Hf1 C10 109.0(3)
C2 Hf1 C10 152.3(3)
C9 Hf1 C10 32.2(3)
C6 Hf1 C10 32.3(3)
C4 Hf1 C10 125.1(3)
C15 Hf1 C3 118.8(3)
C14 Hf1 C3 111.2(3)
C1 Hf1 C3 53.4(3)
C5 Hf1 C3 52.8(3)
C2 Hf1 C3 32.1(3)
C9 Hf1 C3 125.1(3)
C6 Hf1 C3 147.6(3)
C4 Hf1 C3 32.1(3)
C10 Hf1 C3 157.2(4)
C15 Hf1 C8 128.0(3)
C14 Hf1 C8 140.8(3)
C1 Hf1 C8 114.7(3)
C5 Hf1 C8 83.1(3)
C2 Hf1 C8 131.7(3)
C9 Hf1 C8 32.5(3)
C6 Hf1 C8 52.9(3)
C4 Hf1 C8 78.2(3)
C10 Hf1 C8 53.4(3)
C3 Hf1 C8 106.5(4)
C15 Hf1 C7 123.9(3)
C14 Hf1 C7 116.2(3)
C1 Hf1 C7 146.0(3)
C5 Hf1 C7 113.4(3)
C2 Hf1 C7 149.0(3)
C9 Hf1 C7 53.2(3)
C6 Hf1 C7 31.9(3)
C4 Hf1 C7 99.1(3)
C10 Hf1 C7 53.3(3)
C3 Hf1 C7 116.9(3)
C8 Hf1 C7 31.8(3)
C13 P1 C11 102.0(5)
C13 P1 C12 100.2(5)
C11 P1 C12 100.7(5)
C13 P1 Hf1 116.7(3)
C11 P1 Hf1 115.0(3)
C12 P1 Hf1 119.4(3)
C15 Si1 C17 112.4(4)
C15 Si1 C16 108.6(4)
C17 Si1 C16 105.6(5)
C15 Si1 Si2 114.8(3)
C17 Si1 Si2 109.3(4)
C16 Si1 Si2 105.5(3)
C20 Si2 C19 109.2(6)
C20 Si2 C18 108.1(5)
C19 Si2 C18 107.7(5)
C20 Si2 Si1 113.9(3)
C19 Si2 Si1 109.7(5)
C18 Si2 Si1 108.1(3)
C14 Si3 C21 112.5(4)
C14 Si3 C23 117.4(5)
C21 Si3 C23 103.8(5)
C14 Si3 C22 108.0(5)
C21 Si3 C22 108.6(6)
C23 Si3 C22 106.1(7)
C2 C1 C5 106.9(8)
C2 C1 Hf1 74.1(5)
C5 C1 Hf1 73.7(5)
C3 C2 C1 107.9(8)
C3 C2 Hf1 75.2(5)
C1 C2 Hf1 73.3(5)
C2 C3 C4 109.6(9)
C2 C3 Hf1 72.7(5)
C4 C3 Hf1 73.6(6)
C5 C4 C3 105.9(9)
C5 C4 Hf1 72.5(5)
C3 C4 Hf1 74.2(5)
C4 C5 C1 109.7(9)
C4 C5 Hf1 75.2(5)
C1 C5 Hf1 73.6(5)
C7 C6 C10 108.8(9)
C7 C6 Hf1 74.9(5)
C10 C6 Hf1 74.2(5)
C6 C7 C8 108.2(9)
C6 C7 Hf1 73.2(5)
C8 C7 Hf1 74.1(5)
C7 C8 C9 107.6(9)
C7 C8 Hf1 74.1(6)
C9 C8 Hf1 72.8(5)
C10 C9 C8 108.1(9)
C10 C9 Hf1 74.5(5)
C8 C9 Hf1 74.7(5)
C9 C10 C6 107.2(9)
C9 C10 Hf1 73.4(5)
C6 C10 Hf1 73.5(5)
C15 C14 Si3 124.3(7)
C15 C14 Hf1 69.9(5)
Si3 C14 Hf1 164.8(5)
C14 C15 Si1 146.1(8)
C14 C15 Hf1 75.7(6)
Si1 C15 Hf1 138.1(5)

loop_
_geom_bond_atom_site_label_1
_geom_bond_atom_site_label_2
_geom_bond_distance
Hf1 C15 2.211(9)
Hf1 C14 2.281(9)
Hf1 C1 2.490(9)
Hf1 C5 2.491(8)
Hf1 C2 2.500(9)
Hf1 C9 2.513(9)
Hf1 C6 2.519(9)
Hf1 C4 2.525(10)
Hf1 C10 2.527(8)
Hf1 C3 2.533(9)
Hf1 C8 2.539(9)
Hf1 C7 2.539(9)
P1 C13 1.819(10)
P1 C11 1.825(9)
P1 C12 1.828(9)
Si1 C15 1.847(9)
Si1 C17 1.882(10)
Si1 C16 1.891(10)
Si1 Si2 2.367(4)
Si2 C20 1.862(11)
Si2 C19 1.869(11)
Si2 C18 1.872(10)
Si3 C14 1.856(9)
Si3 C21 1.859(10)
Si3 C23 1.873(10)
Si3 C22 1.880(12)
C1 C2 1.398(13)
C1 C5 1.405(12)
C2 C3 1.392(14)
C3 C4 1.400(15)
C4 C5 1.398(13)
C6 C7 1.390(14)
C6 C10 1.403(13)
C7 C8 1.391(14)
C8 C9 1.414(14)
C9 C10 1.397(14)
C14 C15 1.331(12)

loop_
_geom_torsion_atom_site_label_1
_geom_torsion_atom_site_label_2
_geom_torsion_atom_site_label_3
_geom_torsion_atom_site_label_4
_geom_torsion
C15 Hf1 P1 C13 58.2(5)
C14 Hf1 P1 C13 59.3(4)
C1 Hf1 P1 C13 -32.5(5)
C5 Hf1 P1 C13 -71.6(5)
C2 Hf1 P1 C13 -28.1(4)
C9 Hf1 P1 C13 -178.4(5)
C6 Hf1 P1 C13 148.6(5)
C4 Hf1 P1 C13 -82.0(4)
C10 Hf1 P1 C13 145.3(5)
C3 Hf1 P1 C13 -56.4(5)
C8 Hf1 P1 C13 -160.6(5)
C7 Hf1 P1 C13 179.4(5)
C15 Hf1 P1 C11 -61.3(4)
C14 Hf1 P1 C11 -60.2(4)
C1 Hf1 P1 C11 -152.0(4)
C5 Hf1 P1 C11 168.9(4)
C2 Hf1 P1 C11 -147.5(4)
C9 Hf1 P1 C11 62.2(5)
C6 Hf1 P1 C11 29.1(4)
C4 Hf1 P1 C11 158.6(4)
C10 Hf1 P1 C11 25.8(5)
C3 Hf1 P1 C11 -175.8(5)
C8 Hf1 P1 C11 80.0(4)
C7 Hf1 P1 C11 60.0(4)
C15 Hf1 P1 C12 178.9(5)
C14 Hf1 P1 C12 180.0(4)
C1 Hf1 P1 C12 88.2(5)
C5 Hf1 P1 C12 49.1(5)
C2 Hf1 P1 C12 92.6(4)
C9 Hf1 P1 C12 -57.7(5)
C6 Hf1 P1 C12 -90.8(5)
C4 Hf1 P1 C12 38.7(5)
C10 Hf1 P1 C12 -94.0(5)
C3 Hf1 P1 C12 64.3(5)
C8 Hf1 P1 C12 -39.9(5)
C7 Hf1 P1 C12 -59.9(5)
C15 Si1 Si2 C20 -2.4(5)
C17 Si1 Si2 C20 -129.8(6)
C16 Si1 Si2 C20 117.1(5)
C15 Si1 Si2 C19 120.3(5)
C17 Si1 Si2 C19 -7.1(6)
C16 Si1 Si2 C19 -120.2(5)
C15 Si1 Si2 C18 -122.6(5)
C17 Si1 Si2 C18 110.0(5)
C16 Si1 Si2 C18 -3.1(5)
C15 Hf1 C1 C2 -103.7(6)
C14 Hf1 C1 C2 -74.6(6)
C5 Hf1 C1 C2 113.4(8)
C9 Hf1 C1 C2 161.8(6)
C6 Hf1 C1 C2 -174.1(7)
C4 Hf1 C1 C2 77.2(6)
C10 Hf1 C1 C2 -169.4(5)
C3 Hf1 C1 C2 37.2(6)
C8 Hf1 C1 C2 129.9(6)
C7 Hf1 C1 C2 121.9(7)
C15 Hf1 C1 C5 142.9(6)
C14 Hf1 C1 C5 172.0(6)
C2 Hf1 C1 C5 -113.4(8)
C9 Hf1 C1 C5 48.4(6)
C6 Hf1 C1 C5 72.5(9)
C4 Hf1 C1 C5 -36.2(5)
C10 Hf1 C1 C5 77.1(6)
C3 Hf1 C1 C5 -76.3(6)
C8 Hf1 C1 C5 16.5(6)
C7 Hf1 C1 C5 8.4(9)
C5 C1 C2 C3 -0.9(10)
Hf1 C1 C2 C3 -67.9(6)
C5 C1 C2 Hf1 67.0(6)
C15 Hf1 C2 C3 -173.8(6)
C14 Hf1 C2 C3 -139.3(6)
C1 Hf1 C2 C3 114.2(8)
C5 Hf1 C2 C3 76.1(6)
C9 Hf1 C2 C3 89.6(7)
C6 Hf1 C2 C3 -92(3)
C4 Hf1 C2 C3 35.8(6)
C10 Hf1 C2 C3 134.0(8)
C8 Hf1 C2 C3 45.2(7)
C7 Hf1 C2 C3 1.8(9)
C15 Hf1 C2 C1 72.0(6)
C14 Hf1 C2 C1 106.5(6)
C5 Hf1 C2 C1 -38.1(5)
C9 Hf1 C2 C1 -24.6(7)
C6 Hf1 C2 C1 154(3)
C4 Hf1 C2 C1 -78.4(6)
C10 Hf1 C2 C1 19.8(10)
C3 Hf1 C2 C1 -114.2(8)
C8 Hf1 C2 C1 -69.1(7)
C7 Hf1 C2 C1 -112.5(7)
C1 C2 C3 C4 1.7(10)
Hf1 C2 C3 C4 -64.9(7)
C1 C2 C3 Hf1 66.6(6)
C15 Hf1 C3 C2 7.1(7)
C14 Hf1 C3 C2 44.3(6)
C1 Hf1 C3 C2 -37.7(5)
C5 Hf1 C3 C2 -79.0(6)
C9 Hf1 C3 C2 -116.6(6)
C6 Hf1 C3 C2 168.4(6)
C4 Hf1 C3 C2 -117.3(8)
C10 Hf1 C3 C2 -120.5(9)
C8 Hf1 C3 C2 -146.5(6)
C7 Hf1 C3 C2 -179.0(5)
C15 Hf1 C3 C4 124.4(6)
C14 Hf1 C3 C4 161.6(6)
C1 Hf1 C3 C4 79.6(6)
C5 Hf1 C3 C4 38.3(5)
C2 Hf1 C3 C4 117.3(8)
C9 Hf1 C3 C4 0.7(7)
C6 Hf1 C3 C4 -74.3(8)
C10 Hf1 C3 C4 -3.3(11)
C8 Hf1 C3 C4 -29.3(7)
C7 Hf1 C3 C4 -61.7(7)
C2 C3 C4 C5 -1.8(10)
Hf1 C3 C4 C5 -66.1(6)
C2 C3 C4 Hf1 64.3(6)
C15 Hf1 C4 C5 35.5(8)
C14 Hf1 C4 C5 84.9(7)
C1 Hf1 C4 C5 36.7(5)
C2 Hf1 C4 C5 77.1(6)
C9 Hf1 C4 C5 -66.6(6)
C6 Hf1 C4 C5 -109.2(6)
C10 Hf1 C4 C5 -68.7(7)
C3 Hf1 C4 C5 112.8(8)
C8 Hf1 C4 C5 -95.8(6)
C7 Hf1 C4 C5 -119.8(6)
C15 Hf1 C4 C3 -77.4(7)
C14 Hf1 C4 C3 -27.9(8)
C1 Hf1 C4 C3 -76.2(6)
C5 Hf1 C4 C3 -112.8(8)
C2 Hf1 C4 C3 -35.7(6)
C9 Hf1 C4 C3 -179.5(6)
C6 Hf1 C4 C3 137.9(6)
C10 Hf1 C4 C3 178.5(5)
C8 Hf1 C4 C3 151.4(6)
C7 Hf1 C4 C3 127.3(6)
C3 C4 C5 C1 1.2(10)
Hf1 C4 C5 C1 -66.1(6)
C3 C4 C5 Hf1 67.3(6)
C2 C1 C5 C4 -0.2(10)
Hf1 C1 C5 C4 67.1(6)
C2 C1 C5 Hf1 -67.3(6)
C15 Hf1 C5 C4 -153.7(6)
C14 Hf1 C5 C4 -126.4(6)
C1 Hf1 C5 C4 -116.2(8)
C2 Hf1 C5 C4 -78.4(6)
C9 Hf1 C5 C4 111.6(6)
C6 Hf1 C5 C4 99.9(7)
C10 Hf1 C5 C4 126.2(6)
C3 Hf1 C5 C4 -38.0(6)
C8 Hf1 C5 C4 78.8(6)
C7 Hf1 C5 C4 68.9(6)
C15 Hf1 C5 C1 -37.4(6)
C14 Hf1 C5 C1 -10.2(7)
C2 Hf1 C5 C1 37.8(5)
C9 Hf1 C5 C1 -132.2(6)
C6 Hf1 C5 C1 -143.9(5)
C4 Hf1 C5 C1 116.2(8)
C10 Hf1 C5 C1 -117.6(6)
C3 Hf1 C5 C1 78.2(6)
C8 Hf1 C5 C1 -165.0(6)
C7 Hf1 C5 C1 -174.9(5)
C15 Hf1 C6 C7 -174.7(6)
C14 Hf1 C6 C7 151.0(6)
C1 Hf1 C6 C7 -107.6(8)
C5 Hf1 C6 C7 -63.3(7)
C2 Hf1 C6 C7 104(3)
C9 Hf1 C6 C7 -77.7(7)
C4 Hf1 C6 C7 -20.1(8)
C10 Hf1 C6 C7 -115.1(9)
C3 Hf1 C6 C7 21.6(10)
C8 Hf1 C6 C7 -36.7(6)
C15 Hf1 C6 C10 -59.7(6)
C14 Hf1 C6 C10 -93.9(6)
C1 Hf1 C6 C10 7.4(11)
C5 Hf1 C6 C10 51.8(8)
C2 Hf1 C6 C10 -141(3)
C9 Hf1 C6 C10 37.3(6)
C4 Hf1 C6 C10 94.9(7)
C3 Hf1 C6 C10 136.6(7)
C8 Hf1 C6 C10 78.3(7)
C7 Hf1 C6 C10 115.1(9)
C10 C6 C7 C8 -0.6(11)
Hf1 C6 C7 C8 66.4(7)
C10 C6 C7 Hf1 -67.0(6)
C15 Hf1 C7 C6 6.3(8)
C14 Hf1 C7 C6 -32.6(7)
C1 Hf1 C7 C6 129.1(7)
C5 Hf1 C7 C6 134.1(6)
C2 Hf1 C7 C6 -168.3(6)
C9 Hf1 C7 C6 77.6(7)
C4 Hf1 C7 C6 164.4(6)
C10 Hf1 C7 C6 37.1(6)
C3 Hf1 C7 C6 -167.2(6)
C8 Hf1 C7 C6 115.2(9)
C15 Hf1 C7 C8 -108.8(7)
C14 Hf1 C7 C8 -147.8(6)
C1 Hf1 C7 C8 13.9(10)
C5 Hf1 C7 C8 18.9(7)
C2 Hf1 C7 C8 76.6(9)
C9 Hf1 C7 C8 -37.5(6)
C6 Hf1 C7 C8 -115.2(9)
C4 Hf1 C7 C8 49.3(7)
C10 Hf1 C7 C8 -78.0(7)
C3 Hf1 C7 C8 77.6(7)
C6 C7 C8 C9 -0.3(11)
Hf1 C7 C8 C9 65.5(7)
C6 C7 C8 Hf1 -65.8(7)
C15 Hf1 C8 C7 94.9(7)
C14 Hf1 C8 C7 49.2(9)
C1 Hf1 C8 C7 -171.5(6)
C5 Hf1 C8 C7 -162.6(7)
C2 Hf1 C8 C7 -137.9(6)
C9 Hf1 C8 C7 114.7(9)
C6 Hf1 C8 C7 36.8(6)
C4 Hf1 C8 C7 -130.1(7)
C10 Hf1 C8 C7 77.5(7)
C3 Hf1 C8 C7 -114.7(6)
C15 Hf1 C8 C9 -19.8(8)
C14 Hf1 C8 C9 -65.5(8)
C1 Hf1 C8 C9 73.8(6)
C5 Hf1 C8 C9 82.7(6)
C2 Hf1 C8 C9 107.4(7)
C6 Hf1 C8 C9 -77.9(6)
C4 Hf1 C8 C9 115.1(6)
C10 Hf1 C8 C9 -37.2(6)
C3 Hf1 C8 C9 130.5(6)
C7 Hf1 C8 C9 -114.7(9)
C7 C8 C9 C10 1.1(11)
Hf1 C8 C9 C10 67.6(6)
C7 C8 C9 Hf1 -66.4(7)
C15 Hf1 C9 C10 50.1(6)
C14 Hf1 C9 C10 23.7(7)
C1 Hf1 C9 C10 129.1(6)
C5 Hf1 C9 C10 153.3(6)
C2 Hf1 C9 C10 142.4(6)
C6 Hf1 C9 C10 -37.5(6)
C4 Hf1 C9 C10 -176.8(6)
C3 Hf1 C9 C10 -177.1(5)
C8 Hf1 C9 C10 -114.3(9)
C7 Hf1 C9 C10 -77.6(6)
C15 Hf1 C9 C8 164.4(6)
C14 Hf1 C9 C8 137.9(6)
C1 Hf1 C9 C8 -116.7(6)
C5 Hf1 C9 C8 -92.4(6)
C2 Hf1 C9 C8 -103.4(7)
C6 Hf1 C9 C8 76.8(6)
C4 Hf1 C9 C8 -62.5(6)
C10 Hf1 C9 C8 114.3(9)
C3 Hf1 C9 C8 -62.9(7)
C7 Hf1 C9 C8 36.7(6)
C8 C9 C10 C6 -1.5(10)
Hf1 C9 C10 C6 66.3(6)
C8 C9 C10 Hf1 -67.8(6)
C7 C6 C10 C9 1.3(10)
Hf1 C6 C10 C9 -66.2(6)
C7 C6 C10 Hf1 67.5(7)
C15 Hf1 C10 C9 -128.4(6)
C14 Hf1 C10 C9 -159.8(6)
C1 Hf1 C10 C9 -61.8(7)
C5 Hf1 C10 C9 -27.9(7)
C2 Hf1 C10 C9 -74.1(9)
C6 Hf1 C10 C9 114.2(9)
C4 Hf1 C10 C9 3.9(7)
C3 Hf1 C10 C9 6.0(11)
C8 Hf1 C10 C9 37.6(6)
C7 Hf1 C10 C9 77.6(7)
C15 Hf1 C10 C6 117.4(7)
C14 Hf1 C10 C6 85.9(6)
C1 Hf1 C10 C6 -176.1(6)
C5 Hf1 C10 C6 -142.1(6)
C2 Hf1 C10 C6 171.7(7)
C9 Hf1 C10 C6 -114.2(9)
C4 Hf1 C10 C6 -110.3(6)
C3 Hf1 C10 C6 -108.2(9)
C8 Hf1 C10 C6 -76.6(7)
C7 Hf1 C10 C6 -36.7(6)
C21 Si3 C14 C15 40.1(9)
C23 Si3 C14 C15 160.4(9)
C22 Si3 C14 C15 -79.8(9)
C21 Si3 C14 Hf1 -161.7(17)
C23 Si3 C14 Hf1 -41(2)
C22 Si3 C14 Hf1 78.4(19)
C1 Hf1 C14 C15 -57.3(6)
C5 Hf1 C14 C15 -51.7(7)
C2 Hf1 C14 C15 -88.5(6)
C9 Hf1 C14 C15 51.5(6)
C6 Hf1 C14 C15 96.0(6)
C4 Hf1 C14 C15 -94.9(7)
C10 Hf1 C14 C15 63.8(5)
C3 Hf1 C14 C15 -110.4(6)
C8 Hf1 C14 C15 86.2(7)
C7 Hf1 C14 C15 112.6(6)
C15 Hf1 C14 Si3 -161(2)
C1 Hf1 C14 Si3 141.8(18)
C5 Hf1 C14 Si3 147.4(17)
C2 Hf1 C14 Si3 110.6(18)
C9 Hf1 C14 Si3 -109.4(18)
C6 Hf1 C14 Si3 -64.9(18)
C4 Hf1 C14 Si3 104.2(18)
C10 Hf1 C14 Si3 -97.1(18)
C3 Hf1 C14 Si3 88.7(18)
C8 Hf1 C14 Si3 -74.7(19)
C7 Hf1 C14 Si3 -48.3(19)
Si3 C14 C15 Si1 -7.8(17)
Hf1 C14 C15 Si1 178.1(13)
Si3 C14 C15 Hf1 174.1(7)
C17 Si1 C15 C14 52.5(14)
C16 Si1 C15 C14 168.9(12)
Si2 Si1 C15 C14 -73.4(13)
C17 Si1 C15 Hf1 -130.3(7)
C16 Si1 C15 Hf1 -13.9(8)
Si2 Si1 C15 Hf1 103.9(6)
C1 Hf1 C15 C14 121.2(6)
C5 Hf1 C15 C14 140.9(5)
C2 Hf1 C15 C14 89.7(5)
C9 Hf1 C15 C14 -137.4(5)
C6 Hf1 C15 C14 -84.2(5)
C4 Hf1 C15 C14 122.2(6)
C10 Hf1 C15 C14 -112.5(6)
C3 Hf1 C15 C14 85.9(6)
C8 Hf1 C15 C14 -126.8(6)
C7 Hf1 C15 C14 -87.6(6)
C14 Hf1 C15 Si1 -178.4(11)
C1 Hf1 C15 Si1 -57.2(7)
C5 Hf1 C15 Si1 -37.5(7)
C2 Hf1 C15 Si1 -88.8(7)
C9 Hf1 C15 Si1 44.2(7)
C6 Hf1 C15 Si1 97.4(7)
C4 Hf1 C15 Si1 -56.2(9)
C10 Hf1 C15 Si1 69.0(7)
C3 Hf1 C15 Si1 -92.5(7)
C8 Hf1 C15 Si1 54.7(8)
C7 Hf1 C15 Si1 94.0(7)
